data_7014412
loop_
_publ_author_name
'Govender, Preshendren'
'Renfrew, Anna K.'
'Clavel, Catherine M.'
'Dyson, Paul J.'
'Therrien, Bruno'
'Smith, Gregory S.'

_publ_section_title
;
 Antiproliferative activity of chelating N,O- and N,N-ruthenium(II)
 arene functionalised poly(propyleneimine) dendrimer scaffolds.
;
_journal_issue 5
_journal_name_full 'Dalton transactions (Cambridge, England : 2003)'
_journal_page_first 1158
_journal_page_last 1167
_journal_paper_doi 10.1039/c0dt00761g
_journal_volume 40
_journal_year 2011
_chemical_formula_moiety 'C19 H26 Cl N2 Ru, F6 P'
_chemical_formula_sum 'C19 H26 Cl F6 N2 P Ru'
_chemical_formula_weight 563.91
_chemical_name_systematic
;
?
;
_space_group_IT_number 2
_symmetry_cell_setting triclinic
_symmetry_Int_Tables_number 2
_symmetry_space_group_name_Hall '-P 1'
_symmetry_space_group_name_H-M 'P -1'
_atom_sites_solution_hydrogens geom
_atom_sites_solution_primary direct
_atom_sites_solution_secondary difmap
_audit_creation_method SHELXL-97
_cell_angle_alpha 81.583(11)
_cell_angle_beta 79.178(11)
_cell_angle_gamma 83.705(11)
_cell_formula_units_Z 2
_cell_length_a 9.1490(9)
_cell_length_b 9.8468(9)
_cell_length_c 12.2766(12)
_cell_measurement_reflns_used 8000
_cell_measurement_temperature 173(2)
_cell_measurement_theta_max 26.05
_cell_measurement_theta_min 2.2
_cell_volume 1070.76(18)
_computing_cell_refinement 'CELL (Stoe & Cie, 2000)'
_computing_data_collection 'EXPOSE (Stoe & Cie, 2000)'
_computing_data_reduction 'INTEGRATE (Stoe & Cie, 2000)'
_computing_molecular_graphics 'ORTEP-32 (Farrugia, 1997)'
_computing_publication_material 'SHELXL-97 (Sheldrick, 1997)'
_computing_structure_refinement 'SHELXL-97 (Sheldrick, 1997)'
_computing_structure_solution 'SHELXS-97 (Sheldrick, 1990)'
_diffrn_ambient_temperature 173(2)
_diffrn_detector_area_resol_mean 0.81\%A
_diffrn_measured_fraction_theta_full 0.939
_diffrn_measured_fraction_theta_max 0.927
_diffrn_measurement_device_type 'STOE IPDS'
_diffrn_measurement_method 'phi oscillation'
_diffrn_radiation_monochromator graphite
_diffrn_radiation_source 'fine-focus sealed tube'
_diffrn_radiation_type MoK\a
_diffrn_radiation_wavelength 0.71073
_diffrn_reflns_av_R_equivalents 0.0244
_diffrn_reflns_av_sigmaI/netI 0.0316
_diffrn_reflns_limit_h_max 11
_diffrn_reflns_limit_h_min -11
_diffrn_reflns_limit_k_max 11
_diffrn_reflns_limit_k_min -12
_diffrn_reflns_limit_l_max 15
_diffrn_reflns_limit_l_min -15
_diffrn_reflns_number 7931
_diffrn_reflns_theta_full 25.00
_diffrn_reflns_theta_max 26.05
_diffrn_reflns_theta_min 2.27
_diffrn_standards_decay_% 0
_diffrn_standards_interval_time 0
_diffrn_standards_number 0
_exptl_absorpt_coefficient_mu 0.992
_exptl_absorpt_correction_type none
_exptl_crystal_colour orange
_exptl_crystal_density_diffrn 1.749
_exptl_crystal_density_method 'not measured'
_exptl_crystal_description block
_exptl_crystal_F_000 568
_exptl_crystal_size_max 0.26
_exptl_crystal_size_mid 0.23
_exptl_crystal_size_min 0.18
_refine_diff_density_max 0.641
_refine_diff_density_min -0.673
_refine_diff_density_rms 0.104
_refine_ls_extinction_method none
_refine_ls_goodness_of_fit_ref 1.153
_refine_ls_hydrogen_treatment constr
_refine_ls_matrix_type full
_refine_ls_number_parameters 275
_refine_ls_number_reflns 3927
_refine_ls_number_restraints 0
_refine_ls_restrained_S_all 1.153
_refine_ls_R_factor_all 0.0305
_refine_ls_R_factor_gt 0.0238
_refine_ls_shift/su_max 0.002
_refine_ls_shift/su_mean 0.000
_refine_ls_structure_factor_coef Fsqd
_refine_ls_weighting_details 'calc w=1/[\s^2^(Fo^2^)+(0.0370P)^2^+0.6202P] where P=(Fo^2^+2Fc^2^)/3'
_refine_ls_weighting_scheme calc
_refine_ls_wR_factor_gt 0.0589
_refine_ls_wR_factor_ref 0.0725
_reflns_number_gt 3447
_reflns_number_total 3927
_reflns_threshold_expression >2sigma(I)
_cod_data_source_file C0DT00761G.TXT
_cod_data_source_block d:compound11PF6
_cod_depositor_comments
;
The following automatic conversions were performed:
'_symmetry_cell_setting' value 'Triclinic' changed to 'triclinic'
according to '/home/saulius/struct/CIF-dictionaries/cif_core.dic'
dictionary named 'cif_core.dic' version 2.4.1 from 2010-06-29.

Automatic conversion script
Id: cif_fix_enum 1555 2011-01-17 13:19:09Z saulius 

The following automatic conversions were performed:
'_atom_site_symetry_multiplicity' tag replaced with
'_atom_site_symmetry_multiplicity'.

Automatic conversion script
Id: cif_correct_tags 1440 2010-10-19 06:21:57Z saulius 
;
_cod_database_code 7014412

loop_
_symmetry_equiv_pos_as_xyz
'x, y, z'
'-x, -y, -z'

loop_
_atom_site_label
_atom_site_type_symbol
_atom_site_fract_x
_atom_site_fract_y
_atom_site_fract_z
_atom_site_U_iso_or_equiv
_atom_site_adp_type
_atom_site_occupancy
_atom_site_symmetry_multiplicity
_atom_site_calc_flag
_atom_site_refinement_flags
_atom_site_disorder_assembly
_atom_site_disorder_group
C1 C 0.4660(5) -0.1805(4) 0.9116(3) 0.0446(10) Uani 1 1 d . . .
H1A H 0.5084 -0.1117 0.9411 0.067 Uiso 1 1 calc R . .
H1B H 0.4993 -0.2704 0.9444 0.067 Uiso 1 1 calc R . .
H1C H 0.3590 -0.1676 0.9290 0.067 Uiso 1 1 calc R . .
C2 C 0.5153(4) -0.1674(3) 0.7858(3) 0.0288(7) Uani 1 1 d . . .
H2A H 0.6232 -0.1677 0.7689 0.035 Uiso 1 1 calc R . .
H2B H 0.4883 -0.2474 0.7588 0.035 Uiso 1 1 calc R . .
C3 C 0.4480(3) -0.0388(3) 0.7234(3) 0.0218(6) Uani 1 1 d . . .
H3A H 0.4669 -0.0493 0.6445 0.026 Uiso 1 1 calc R . .
H3B H 0.3406 -0.0336 0.7480 0.026 Uiso 1 1 calc R . .
C4 C 0.6176(3) 0.0995(3) 0.7768(2) 0.0178(6) Uani 1 1 d . . .
H4 H 0.6698 0.0204 0.8059 0.021 Uiso 1 1 calc R . .
C5 C 0.6653(3) 0.2345(3) 0.7768(2) 0.0174(6) Uani 1 1 d . . .
C6 C 0.7860(3) 0.2595(3) 0.8215(2) 0.0223(6) Uani 1 1 d . . .
H6 H 0.8428 0.1869 0.8553 0.027 Uiso 1 1 calc R . .
C7 C 0.8213(3) 0.3927(3) 0.8153(3) 0.0248(7) Uani 1 1 d . . .
H7 H 0.9001 0.4119 0.8471 0.030 Uiso 1 1 calc R . .
C8 C 0.7381(3) 0.4978(3) 0.7613(3) 0.0235(6) Uani 1 1 d . . .
H8 H 0.7620 0.5884 0.7543 0.028 Uiso 1 1 calc R . .
C9 C 0.6186(3) 0.4668(3) 0.7177(2) 0.0197(6) Uani 1 1 d . . .
H9 H 0.5638 0.5378 0.6804 0.024 Uiso 1 1 calc R . .
C10 C 0.1905(3) 0.2875(3) 0.6005(2) 0.0162(6) Uani 1 1 d . . .
C11 C 0.1679(3) 0.2082(3) 0.7055(2) 0.0173(6) Uani 1 1 d . . .
H11 H 0.1351 0.1208 0.7119 0.021 Uiso 1 1 calc R . .
C12 C 0.1939(3) 0.2581(3) 0.8030(2) 0.0196(6) Uani 1 1 d . . .
H12 H 0.1822 0.2014 0.8712 0.024 Uiso 1 1 calc R . .
C13 C 0.2368(3) 0.3918(3) 0.7971(2) 0.0177(6) Uani 1 1 d . . .
C14 C 0.2560(3) 0.4766(3) 0.6908(2) 0.0179(6) Uani 1 1 d . . .
H14 H 0.2817 0.5664 0.6854 0.021 Uiso 1 1 calc R . .
C15 C 0.2361(3) 0.4238(3) 0.5952(2) 0.0180(6) Uani 1 1 d . . .
H15 H 0.2528 0.4785 0.5263 0.022 Uiso 1 1 calc R . .
C16 C 0.1667(3) 0.2351(3) 0.4964(2) 0.0225(6) Uani 1 1 d . . .
H16 H 0.2376 0.2768 0.4337 0.027 Uiso 1 1 calc R . .
C17 C 0.1928(4) 0.0810(4) 0.4982(3) 0.0317(8) Uani 1 1 d . . .
H17A H 0.2920 0.0510 0.5117 0.048 Uiso 1 1 calc R . .
H17B H 0.1815 0.0567 0.4275 0.048 Uiso 1 1 calc R . .
H17C H 0.1215 0.0370 0.5566 0.048 Uiso 1 1 calc R . .
C18 C 0.0102(4) 0.2879(5) 0.4758(4) 0.0513(12) Uani 1 1 d . . .
H18A H -0.0621 0.2514 0.5373 0.077 Uiso 1 1 calc R . .
H18B H -0.0058 0.2589 0.4080 0.077 Uiso 1 1 calc R . .
H18C H -0.0001 0.3867 0.4692 0.077 Uiso 1 1 calc R . .
C19 C 0.2645(4) 0.4463(3) 0.8992(3) 0.0269(7) Uani 1 1 d . . .
H19A H 0.1780 0.5028 0.9287 0.040 Uiso 1 1 calc R . .
H19B H 0.3490 0.5003 0.8791 0.040 Uiso 1 1 calc R . .
H19C H 0.2842 0.3706 0.9548 0.040 Uiso 1 1 calc R . .
Cl Cl 0.55533(7) 0.25817(8) 0.50137(6) 0.02160(16) Uani 1 1 d . . .
F1 F 0.8510(2) 0.2188(2) 1.21316(17) 0.0404(5) Uani 1 1 d . . .
F2 F 1.0759(3) 0.3006(3) 1.1667(2) 0.0624(7) Uani 1 1 d . . .
F3 F 1.0529(3) 0.0823(3) 1.25197(17) 0.0532(7) Uani 1 1 d . . .
F4 F 1.1637(2) 0.1215(3) 1.07163(17) 0.0475(6) Uani 1 1 d . . .
F5 F 0.9351(3) 0.0413(2) 1.11730(18) 0.0470(6) Uani 1 1 d . . .
F6 F 0.9614(2) 0.2554(2) 1.03142(16) 0.0372(5) Uani 1 1 d . . .
N1 N 0.5005(2) 0.0927(3) 0.73502(19) 0.0163(5) Uani 1 1 d . . .
N2 N 0.5798(2) 0.3385(2) 0.72736(18) 0.0152(5) Uani 1 1 d . . .
P P 1.00650(8) 0.17093(9) 1.14213(6) 0.02219(18) Uani 1 1 d . . .
Ru Ru 0.39448(2) 0.27909(2) 0.676741(17) 0.01254(8) Uani 1 1 d . . .

loop_
_atom_site_aniso_label
_atom_site_aniso_U_11
_atom_site_aniso_U_22
_atom_site_aniso_U_33
_atom_site_aniso_U_23
_atom_site_aniso_U_13
_atom_site_aniso_U_12
C1 0.048(2) 0.040(3) 0.046(2) 0.0182(18) -0.0175(17) -0.0170(18)
C2 0.0281(16) 0.0182(18) 0.0419(19) -0.0006(14) -0.0131(14) -0.0018(13)
C3 0.0247(15) 0.0124(16) 0.0297(16) -0.0016(12) -0.0094(12) -0.0022(12)
C4 0.0158(13) 0.0138(15) 0.0236(14) 0.0016(11) -0.0067(11) -0.0003(11)
C5 0.0158(12) 0.0171(16) 0.0187(13) -0.0003(11) -0.0038(10) -0.0001(11)
C6 0.0179(13) 0.0228(18) 0.0270(15) 0.0003(13) -0.0091(11) -0.0006(12)
C7 0.0184(14) 0.0283(19) 0.0318(16) -0.0073(14) -0.0102(12) -0.0047(12)
C8 0.0218(14) 0.0188(17) 0.0326(16) -0.0049(13) -0.0084(12) -0.0054(12)
C9 0.0207(14) 0.0116(16) 0.0282(15) 0.0002(12) -0.0087(11) -0.0030(11)
C10 0.0113(12) 0.0171(16) 0.0217(14) -0.0015(11) -0.0087(10) 0.0017(11)
C11 0.0098(12) 0.0175(16) 0.0241(14) 0.0004(11) -0.0027(10) -0.0034(10)
C12 0.0106(12) 0.0296(18) 0.0166(13) -0.0004(12) -0.0003(10) -0.0001(11)
C13 0.0153(12) 0.0150(16) 0.0221(14) -0.0062(11) -0.0019(10) 0.0043(11)
C14 0.0158(13) 0.0085(15) 0.0295(15) -0.0028(12) -0.0056(11) 0.0026(10)
C15 0.0137(12) 0.0160(16) 0.0229(14) 0.0035(11) -0.0074(10) 0.0038(11)
C16 0.0227(14) 0.0244(18) 0.0230(15) -0.0027(13) -0.0104(12) -0.0021(12)
C17 0.0391(18) 0.032(2) 0.0279(17) -0.0095(14) -0.0128(14) -0.0018(15)
C18 0.043(2) 0.058(3) 0.067(3) -0.032(2) -0.042(2) 0.023(2)
C19 0.0329(16) 0.0245(18) 0.0251(15) -0.0098(13) -0.0071(13) 0.0016(14)
Cl 0.0195(3) 0.0238(4) 0.0197(3) -0.0025(3) 0.0004(3) -0.0011(3)
F1 0.0342(11) 0.0480(14) 0.0363(11) -0.0115(10) 0.0039(9) -0.0004(10)
F2 0.0743(18) 0.067(2) 0.0582(15) -0.0171(14) -0.0106(13) -0.0470(15)
F3 0.0540(14) 0.0743(18) 0.0247(10) 0.0095(10) -0.0115(9) 0.0098(13)
F4 0.0256(10) 0.0741(18) 0.0333(11) 0.0069(10) -0.0010(8) 0.0117(10)
F5 0.0670(15) 0.0312(13) 0.0442(12) -0.0103(10) 0.0020(11) -0.0229(11)
F6 0.0376(11) 0.0414(13) 0.0301(10) 0.0061(9) -0.0119(8) 0.0035(9)
N1 0.0154(11) 0.0150(13) 0.0178(11) 0.0011(9) -0.0031(9) -0.0016(9)
N2 0.0148(11) 0.0151(14) 0.0164(11) -0.0014(9) -0.0053(9) -0.0006(9)
P 0.0211(4) 0.0255(5) 0.0204(4) 0.0009(3) -0.0060(3) -0.0049(3)
Ru 0.01112(11) 0.01084(13) 0.01577(12) 0.00010(8) -0.00427(8) -0.00052(8)

loop_
_atom_type_symbol
_atom_type_description
_atom_type_scat_dispersion_real
_atom_type_scat_dispersion_imag
_atom_type_scat_source
C C 0.0033 0.0016 'International Tables Vol C Tables 4.2.6.8 and 6.1.1.4'
H H 0.0000 0.0000 'International Tables Vol C Tables 4.2.6.8 and 6.1.1.4'
Cl Cl 0.1484 0.1585 'International Tables Vol C Tables 4.2.6.8 and 6.1.1.4'
F F 0.0171 0.0103 'International Tables Vol C Tables 4.2.6.8 and 6.1.1.4'
N N 0.0061 0.0033 'International Tables Vol C Tables 4.2.6.8 and 6.1.1.4'
P P 0.1023 0.0942 'International Tables Vol C Tables 4.2.6.8 and 6.1.1.4'
Ru Ru -1.2594 0.8363 'International Tables Vol C Tables 4.2.6.8 and 6.1.1.4'

loop_
_geom_angle_atom_site_label_1
_geom_angle_atom_site_label_2
_geom_angle_atom_site_label_3
_geom_angle
_geom_angle_site_symmetry_1
_geom_angle_site_symmetry_3
_geom_angle_publ_flag
C2 C1 H1A 109.5 . . ?
C2 C1 H1B 109.5 . . ?
H1A C1 H1B 109.5 . . ?
C2 C1 H1C 109.5 . . ?
H1A C1 H1C 109.5 . . ?
H1B C1 H1C 109.5 . . ?
C3 C2 C1 114.1(3) . . ?
C3 C2 H2A 108.7 . . ?
C1 C2 H2A 108.7 . . ?
C3 C2 H2B 108.7 . . ?
C1 C2 H2B 108.7 . . ?
H2A C2 H2B 107.6 . . ?
N1 C3 C2 117.1(2) . . ?
N1 C3 H3A 108.0 . . ?
C2 C3 H3A 108.0 . . ?
N1 C3 H3B 108.0 . . ?
C2 C3 H3B 108.0 . . ?
H3A C3 H3B 107.3 . . ?
N1 C4 C5 117.6(3) . . ?
N1 C4 H4 121.2 . . ?
C5 C4 H4 121.2 . . ?
N2 C5 C6 121.7(3) . . ?
N2 C5 C4 113.6(2) . . ?
C6 C5 C4 124.7(3) . . ?
C7 C6 C5 119.2(3) . . ?
C7 C6 H6 120.4 . . ?
C5 C6 H6 120.4 . . ?
C6 C7 C8 119.0(3) . . ?
C6 C7 H7 120.5 . . ?
C8 C7 H7 120.5 . . ?
C7 C8 C9 119.3(3) . . ?
C7 C8 H8 120.3 . . ?
C9 C8 H8 120.3 . . ?
N2 C9 C8 122.0(3) . . ?
N2 C9 H9 119.0 . . ?
C8 C9 H9 119.0 . . ?
C11 C10 C15 117.3(2) . . ?
C11 C10 C16 122.3(3) . . ?
C15 C10 C16 120.5(3) . . ?
C11 C10 Ru 70.89(15) . . ?
C15 C10 Ru 69.68(14) . . ?
C16 C10 Ru 131.06(18) . . ?
C10 C11 C12 121.6(3) . . ?
C10 C11 Ru 72.39(16) . . ?
C12 C11 Ru 69.78(15) . . ?
C10 C11 H11 119.2 . . ?
C12 C11 H11 119.2 . . ?
Ru C11 H11 131.7 . . ?
C13 C12 C11 120.6(3) . . ?
C13 C12 Ru 72.09(16) . . ?
C11 C12 Ru 72.25(15) . . ?
C13 C12 H12 119.7 . . ?
C11 C12 H12 119.7 . . ?
Ru C12 H12 128.2 . . ?
C12 C13 C14 118.7(2) . . ?
C12 C13 C19 121.4(3) . . ?
C14 C13 C19 120.0(3) . . ?
C12 C13 Ru 70.51(15) . . ?
C14 C13 Ru 71.57(15) . . ?
C19 C13 Ru 128.90(19) . . ?
C15 C14 C13 119.9(3) . . ?
C15 C14 Ru 70.72(15) . . ?
C13 C14 Ru 70.45(15) . . ?
C15 C14 H14 120.0 . . ?
C13 C14 H14 120.0 . . ?
Ru C14 H14 131.6 . . ?
C14 C15 C10 121.8(3) . . ?
C14 C15 Ru 72.21(15) . . ?
C10 C15 Ru 72.36(15) . . ?
C14 C15 H15 119.1 . . ?
C10 C15 H15 119.1 . . ?
Ru C15 H15 128.8 . . ?
C10 C16 C17 114.7(2) . . ?
C10 C16 C18 108.1(2) . . ?
C17 C16 C18 111.6(3) . . ?
C10 C16 H16 107.4 . . ?
C17 C16 H16 107.4 . . ?
C18 C16 H16 107.4 . . ?
C16 C17 H17A 109.5 . . ?
C16 C17 H17B 109.5 . . ?
H17A C17 H17B 109.5 . . ?
C16 C17 H17C 109.5 . . ?
H17A C17 H17C 109.5 . . ?
H17B C17 H17C 109.5 . . ?
C16 C18 H18A 109.5 . . ?
C16 C18 H18B 109.5 . . ?
H18A C18 H18B 109.5 . . ?
C16 C18 H18C 109.5 . . ?
H18A C18 H18C 109.5 . . ?
H18B C18 H18C 109.5 . . ?
C13 C19 H19A 109.5 . . ?
C13 C19 H19B 109.5 . . ?
H19A C19 H19B 109.5 . . ?
C13 C19 H19C 109.5 . . ?
H19A C19 H19C 109.5 . . ?
H19B C19 H19C 109.5 . . ?
C4 N1 C3 122.3(2) . . ?
C4 N1 Ru 116.3(2) . . ?
C3 N1 Ru 121.31(17) . . ?
C9 N2 C5 118.6(2) . . ?
C9 N2 Ru 126.17(18) . . ?
C5 N2 Ru 115.26(19) . . ?
F2 P F1 89.95(14) . . ?
F2 P F6 90.28(14) . . ?
F1 P F6 91.12(11) . . ?
F2 P F5 179.40(16) . . ?
F1 P F5 89.58(12) . . ?
F6 P F5 89.37(13) . . ?
F2 P F3 90.94(15) . . ?
F1 P F3 89.78(12) . . ?
F6 P F3 178.49(14) . . ?
F5 P F3 89.42(14) . . ?
F2 P F4 90.16(15) . . ?
F1 P F4 179.38(13) . . ?
F6 P F4 89.50(11) . . ?
F5 P F4 90.32(13) . . ?
F3 P F4 89.61(11) . . ?
N1 Ru N2 77.00(9) . . ?
N1 Ru C12 94.40(10) . . ?
N2 Ru C12 116.68(10) . . ?
N1 Ru C15 159.18(10) . . ?
N2 Ru C15 123.50(10) . . ?
C12 Ru C15 79.91(11) . . ?
N1 Ru C13 118.51(10) . . ?
N2 Ru C13 92.94(10) . . ?
C12 Ru C13 37.41(12) . . ?
C15 Ru C13 67.99(10) . . ?
N1 Ru C11 96.47(10) . . ?
N2 Ru C11 154.03(10) . . ?
C12 Ru C11 37.97(10) . . ?
C15 Ru C11 66.75(11) . . ?
C13 Ru C11 67.82(11) . . ?
N1 Ru C14 156.01(10) . . ?
N2 Ru C14 96.52(10) . . ?
C12 Ru C14 67.57(11) . . ?
C15 Ru C14 37.07(10) . . ?
C13 Ru C14 37.98(11) . . ?
C11 Ru C14 79.19(11) . . ?
N1 Ru C10 121.38(10) . . ?
N2 Ru C10 161.37(10) . . ?
C12 Ru C10 68.08(10) . . ?
C15 Ru C10 37.96(11) . . ?
C13 Ru C10 81.03(10) . . ?
C11 Ru C10 36.71(10) . . ?
C14 Ru C10 67.94(10) . . ?
N1 Ru Cl 86.42(6) . . ?
N2 Ru Cl 85.67(6) . . ?
C12 Ru Cl 157.28(8) . . ?
C15 Ru Cl 91.29(8) . . ?
C13 Ru Cl 154.10(8) . . ?
C11 Ru Cl 119.34(8) . . ?
C14 Ru Cl 116.42(8) . . ?
C10 Ru Cl 92.11(7) . . ?

loop_
_geom_bond_atom_site_label_1
_geom_bond_atom_site_label_2
_geom_bond_distance
_geom_bond_site_symmetry_2
_geom_bond_publ_flag
C1 C2 1.516(5) . ?
C1 H1A 0.9600 . ?
C1 H1B 0.9600 . ?
C1 H1C 0.9600 . ?
C2 C3 1.514(4) . ?
C2 H2A 0.9700 . ?
C2 H2B 0.9700 . ?
C3 N1 1.464(4) . ?
C3 H3A 0.9700 . ?
C3 H3B 0.9700 . ?
C4 N1 1.283(4) . ?
C4 C5 1.444(4) . ?
C4 H4 0.9300 . ?
C5 N2 1.360(4) . ?
C5 C6 1.381(4) . ?
C6 C7 1.373(5) . ?
C6 H6 0.9300 . ?
C7 C8 1.380(4) . ?
C7 H7 0.9300 . ?
C8 C9 1.384(4) . ?
C8 H8 0.9300 . ?
C9 N2 1.332(4) . ?
C9 H9 0.9300 . ?
C10 C11 1.397(4) . ?
C10 C15 1.438(4) . ?
C10 C16 1.506(4) . ?
C10 Ru 2.228(3) . ?
C11 C12 1.427(4) . ?
C11 Ru 2.209(3) . ?
C11 H11 0.9300 . ?
C12 C13 1.402(4) . ?
C12 Ru 2.176(3) . ?
C12 H12 0.9300 . ?
C13 C14 1.435(4) . ?
C13 C19 1.506(4) . ?
C13 Ru 2.197(3) . ?
C14 C15 1.400(4) . ?
C14 Ru 2.212(3) . ?
C14 H14 0.9300 . ?
C15 Ru 2.193(3) . ?
C15 H15 0.9300 . ?
C16 C17 1.508(5) . ?
C16 C18 1.522(4) . ?
C16 H16 0.9800 . ?
C17 H17A 0.9600 . ?
C17 H17B 0.9600 . ?
C17 H17C 0.9600 . ?
C18 H18A 0.9600 . ?
C18 H18B 0.9600 . ?
C18 H18C 0.9600 . ?
C19 H19A 0.9600 . ?
C19 H19B 0.9600 . ?
C19 H19C 0.9600 . ?
Cl Ru 2.3910(7) . ?
F1 P 1.585(2) . ?
F2 P 1.577(2) . ?
F3 P 1.597(2) . ?
F4 P 1.599(2) . ?
F5 P 1.588(2) . ?
F6 P 1.5857(19) . ?
N1 Ru 2.076(2) . ?
N2 Ru 2.079(2) . ?

loop_
_geom_torsion_atom_site_label_1
_geom_torsion_atom_site_label_2
_geom_torsion_atom_site_label_3
_geom_torsion_atom_site_label_4
_geom_torsion
_geom_torsion_site_symmetry_1
_geom_torsion_site_symmetry_2
_geom_torsion_site_symmetry_3
_geom_torsion_site_symmetry_4
_geom_torsion_publ_flag
C1 C2 C3 N1 70.7(4) . . . . ?
N1 C4 C5 N2 -2.3(4) . . . . ?
N1 C4 C5 C6 178.0(3) . . . . ?
N2 C5 C6 C7 -0.4(4) . . . . ?
C4 C5 C6 C7 179.3(3) . . . . ?
C5 C6 C7 C8 -2.2(4) . . . . ?
C6 C7 C8 C9 1.9(5) . . . . ?
C7 C8 C9 N2 0.9(5) . . . . ?
C15 C10 C11 C12 -2.1(4) . . . . ?
C16 C10 C11 C12 178.7(2) . . . . ?
Ru C10 C11 C12 51.6(2) . . . . ?
C15 C10 C11 Ru -53.7(2) . . . . ?
C16 C10 C11 Ru 127.1(2) . . . . ?
C10 C11 C12 C13 2.9(4) . . . . ?
Ru C11 C12 C13 55.6(2) . . . . ?
C10 C11 C12 Ru -52.7(2) . . . . ?
C11 C12 C13 C14 -0.8(4) . . . . ?
Ru C12 C13 C14 54.9(2) . . . . ?
C11 C12 C13 C19 179.9(2) . . . . ?
Ru C12 C13 C19 -124.4(2) . . . . ?
C11 C12 C13 Ru -55.7(2) . . . . ?
C12 C13 C14 C15 -1.8(4) . . . . ?
C19 C13 C14 C15 177.4(2) . . . . ?
Ru C13 C14 C15 52.5(2) . . . . ?
C12 C13 C14 Ru -54.3(2) . . . . ?
C19 C13 C14 Ru 124.9(2) . . . . ?
C13 C14 C15 C10 2.6(4) . . . . ?
Ru C14 C15 C10 55.0(2) . . . . ?
C13 C14 C15 Ru -52.4(2) . . . . ?
C11 C10 C15 C14 -0.6(4) . . . . ?
C16 C10 C15 C14 178.6(2) . . . . ?
Ru C10 C15 C14 -54.9(2) . . . . ?
C11 C10 C15 Ru 54.3(2) . . . . ?
C16 C10 C15 Ru -126.5(2) . . . . ?
C11 C10 C16 C17 -29.0(4) . . . . ?
C15 C10 C16 C17 151.8(3) . . . . ?
Ru C10 C16 C17 63.1(4) . . . . ?
C11 C10 C16 C18 96.1(4) . . . . ?
C15 C10 C16 C18 -83.0(4) . . . . ?
Ru C10 C16 C18 -171.8(3) . . . . ?
C5 C4 N1 C3 175.6(2) . . . . ?
C5 C4 N1 Ru -1.3(3) . . . . ?
C2 C3 N1 C4 13.5(4) . . . . ?
C2 C3 N1 Ru -169.7(2) . . . . ?
C8 C9 N2 C5 -3.4(4) . . . . ?
C8 C9 N2 Ru 175.1(2) . . . . ?
C6 C5 N2 C9 3.1(4) . . . . ?
C4 C5 N2 C9 -176.6(2) . . . . ?
C6 C5 N2 Ru -175.5(2) . . . . ?
C4 C5 N2 Ru 4.7(3) . . . . ?
C4 N1 Ru N2 2.9(2) . . . . ?
C3 N1 Ru N2 -174.0(2) . . . . ?
C4 N1 Ru C12 -113.4(2) . . . . ?
C3 N1 Ru C12 69.6(2) . . . . ?
C4 N1 Ru C15 173.5(2) . . . . ?
C3 N1 Ru C15 -3.4(4) . . . . ?
C4 N1 Ru C13 -83.3(2) . . . . ?
C3 N1 Ru C13 99.7(2) . . . . ?
C4 N1 Ru C11 -151.5(2) . . . . ?
C3 N1 Ru C11 31.5(2) . . . . ?
C4 N1 Ru C14 -73.6(3) . . . . ?
C3 N1 Ru C14 109.4(3) . . . . ?
C4 N1 Ru C10 179.60(19) . . . . ?
C3 N1 Ru C10 2.6(2) . . . . ?
C4 N1 Ru Cl 89.3(2) . . . . ?
C3 N1 Ru Cl -87.6(2) . . . . ?
C9 N2 Ru N1 177.3(2) . . . . ?
C5 N2 Ru N1 -4.16(18) . . . . ?
C9 N2 Ru C12 -94.3(2) . . . . ?
C5 N2 Ru C12 84.2(2) . . . . ?
C9 N2 Ru C15 1.3(3) . . . . ?
C5 N2 Ru C15 179.84(18) . . . . ?
C9 N2 Ru C13 -64.1(2) . . . . ?
C5 N2 Ru C13 114.4(2) . . . . ?
C9 N2 Ru C11 -104.8(3) . . . . ?
C5 N2 Ru C11 73.7(3) . . . . ?
C9 N2 Ru C14 -26.2(2) . . . . ?
C5 N2 Ru C14 152.39(19) . . . . ?
C9 N2 Ru C10 6.2(4) . . . . ?
C5 N2 Ru C10 -175.2(3) . . . . ?
C9 N2 Ru Cl 90.0(2) . . . . ?
C5 N2 Ru Cl -91.48(18) . . . . ?
C13 C12 Ru N1 133.41(16) . . . . ?
C11 C12 Ru N1 -94.87(17) . . . . ?
C13 C12 Ru N2 55.76(18) . . . . ?
C11 C12 Ru N2 -172.53(16) . . . . ?
C13 C12 Ru C15 -66.79(17) . . . . ?
C11 C12 Ru C15 64.92(17) . . . . ?
C11 C12 Ru C13 131.7(2) . . . . ?
C13 C12 Ru C11 -131.7(2) . . . . ?
C13 C12 Ru C14 -30.23(16) . . . . ?
C11 C12 Ru C14 101.48(18) . . . . ?
C13 C12 Ru C10 -104.45(18) . . . . ?
C11 C12 Ru C10 27.26(16) . . . . ?
C13 C12 Ru Cl -135.33(19) . . . . ?
C11 C12 Ru Cl -3.6(3) . . . . ?
C14 C15 Ru N1 141.6(3) . . . . ?
C10 C15 Ru N1 8.5(4) . . . . ?
C14 C15 Ru N2 -49.5(2) . . . . ?
C10 C15 Ru N2 177.43(14) . . . . ?
C14 C15 Ru C12 65.96(18) . . . . ?
C10 C15 Ru C12 -67.15(16) . . . . ?
C14 C15 Ru C13 28.93(17) . . . . ?
C10 C15 Ru C13 -104.18(18) . . . . ?
C14 C15 Ru C11 103.30(19) . . . . ?
C10 C15 Ru C11 -29.81(15) . . . . ?
C10 C15 Ru C14 -133.1(2) . . . . ?
C14 C15 Ru C10 133.1(2) . . . . ?
C14 C15 Ru Cl -135.11(16) . . . . ?
C10 C15 Ru Cl 91.78(15) . . . . ?
C12 C13 Ru N1 -55.50(18) . . . . ?
C14 C13 Ru N1 173.64(15) . . . . ?
C19 C13 Ru N1 59.6(3) . . . . ?
C12 C13 Ru N2 -132.30(16) . . . . ?
C14 C13 Ru N2 96.84(17) . . . . ?
C19 C13 Ru N2 -17.2(3) . . . . ?
C14 C13 Ru C12 -130.9(2) . . . . ?
C19 C13 Ru C12 115.1(3) . . . . ?
C12 C13 Ru C15 102.57(18) . . . . ?
C14 C13 Ru C15 -28.28(16) . . . . ?
C19 C13 Ru C15 -142.3(3) . . . . ?
C12 C13 Ru C11 29.73(16) . . . . ?
C14 C13 Ru C11 -101.13(18) . . . . ?
C19 C13 Ru C11 144.8(3) . . . . ?
C12 C13 Ru C14 130.9(2) . . . . ?
C19 C13 Ru C14 -114.0(3) . . . . ?
C12 C13 Ru C10 65.43(17) . . . . ?
C14 C13 Ru C10 -65.43(17) . . . . ?
C19 C13 Ru C10 -179.5(3) . . . . ?
C12 C13 Ru Cl 141.57(16) . . . . ?
C14 C13 Ru Cl 10.7(3) . . . . ?
C19 C13 Ru Cl -103.3(3) . . . . ?
C10 C11 Ru N1 -136.43(16) . . . . ?
C12 C11 Ru N1 88.87(17) . . . . ?
C10 C11 Ru N2 150.1(2) . . . . ?
C12 C11 Ru N2 15.4(3) . . . . ?
C10 C11 Ru C12 134.7(3) . . . . ?
C10 C11 Ru C15 30.77(16) . . . . ?
C12 C11 Ru C15 -103.93(19) . . . . ?
C10 C11 Ru C13 105.38(18) . . . . ?
C12 C11 Ru C13 -29.32(17) . . . . ?
C10 C11 Ru C14 67.44(17) . . . . ?
C12 C11 Ru C14 -67.26(18) . . . . ?
C12 C11 Ru C10 -134.7(3) . . . . ?
C10 C11 Ru Cl -46.90(18) . . . . ?
C12 C11 Ru Cl 178.40(14) . . . . ?
C15 C14 Ru N1 -147.1(2) . . . . ?
C13 C14 Ru N1 -13.9(3) . . . . ?
C15 C14 Ru N2 140.37(17) . . . . ?
C13 C14 Ru N2 -86.41(17) . . . . ?
C15 C14 Ru C12 -103.41(19) . . . . ?
C13 C14 Ru C12 29.80(16) . . . . ?
C13 C14 Ru C15 133.2(3) . . . . ?
C15 C14 Ru C13 -133.2(3) . . . . ?
C15 C14 Ru C11 -65.55(18) . . . . ?
C13 C14 Ru C11 67.67(17) . . . . ?
C15 C14 Ru C10 -28.98(17) . . . . ?
C13 C14 Ru C10 104.23(18) . . . . ?
C15 C14 Ru Cl 51.98(18) . . . . ?
C13 C14 Ru Cl -174.80(14) . . . . ?
C11 C10 Ru N1 53.34(19) . . . . ?
C15 C10 Ru N1 -176.49(15) . . . . ?
C16 C10 Ru N1 -63.2(3) . . . . ?
C11 C10 Ru N2 -136.9(3) . . . . ?
C15 C10 Ru N2 -6.7(4) . . . . ?
C16 C10 Ru N2 106.5(4) . . . . ?
C11 C10 Ru C12 -28.12(17) . . . . ?
C15 C10 Ru C12 102.05(18) . . . . ?
C16 C10 Ru C12 -144.7(3) . . . . ?
C11 C10 Ru C15 -130.2(2) . . . . ?
C16 C10 Ru C15 113.3(3) . . . . ?
C11 C10 Ru C13 -64.67(17) . . . . ?
C15 C10 Ru C13 65.50(17) . . . . ?
C16 C10 Ru C13 178.8(3) . . . . ?
C15 C10 Ru C11 130.2(2) . . . . ?
C16 C10 Ru C11 -116.6(3) . . . . ?
C11 C10 Ru C14 -101.82(18) . . . . ?
C15 C10 Ru C14 28.35(16) . . . . ?
C16 C10 Ru C14 141.6(3) . . . . ?
C11 C10 Ru Cl 140.44(16) . . . . ?
C15 C10 Ru Cl -89.39(15) . . . . ?
C16 C10 Ru Cl 23.9(3) . . . . ?
